data_7005640
loop_
_publ_author_name
'Chan, Zhi-Kai'
'Chen, Tsun-Ren'
'Chen, Jhy-Der'
'Wang, Ju-Chun'
'Liu, C. W.'

_publ_section_title
;
 Crystal structures and solution behaviors of dinuclear d(10)-metal
 complexes containing anions of N,N'-bis(pyrimidine-2-yl)formamidine.
;
_journal_issue 31
_journal_name_full 'Dalton transactions (Cambridge, England : 2003)'
_journal_page_first 3450
_journal_page_last 3458
_journal_paper_doi 10.1039/b703727a
_journal_year 2007
_chemical_formula_sum 'C18 H14 Cl2 Hg2 N12'
_chemical_formula_weight 870.49
_chemical_name_systematic
;
?
;
_space_group_IT_number 33
_symmetry_cell_setting orthorhombic
_symmetry_space_group_name_Hall 'P 2c -2n'
_symmetry_space_group_name_H-M 'P n a 21'
_atom_sites_solution_hydrogens geom
_atom_sites_solution_primary direct
_atom_sites_solution_secondary difmap
_audit_creation_method SHELXL-97
_cell_angle_alpha 90.00
_cell_angle_beta 90.00
_cell_angle_gamma 90.00
_cell_formula_units_Z 4
_cell_length_a 14.2507(17)
_cell_length_b 15.775(2)
_cell_length_c 10.3758(14)
_cell_measurement_reflns_used 35
_cell_measurement_temperature 295(2)
_cell_measurement_theta_max 13.02
_cell_measurement_theta_min 2.58
_cell_volume 2332.5(5)
_computing_cell_refinement 'Bruker XSCANS'
_computing_data_collection 'Bruker XSCANS'
_computing_data_reduction 'Bruker SHELXTL'
_computing_molecular_graphics 'Bruker SHELXTL'
_computing_publication_material 'Bruker SHELXTL'
_computing_structure_refinement 'SHELXL-97 (Sheldrick, 1997)'
_computing_structure_solution 'SHELXS-97 (Sheldrick, 1990)'
_diffrn_ambient_temperature 295(2)
_diffrn_measured_fraction_theta_full 0.994
_diffrn_measured_fraction_theta_max 0.994
_diffrn_measurement_device_type 'Bruker P4'
_diffrn_measurement_method '\w scans'
_diffrn_radiation_monochromator graphite
_diffrn_radiation_source 'fine-focus sealed tube'
_diffrn_radiation_type MoK\a
_diffrn_radiation_wavelength 0.71073
_diffrn_reflns_av_R_equivalents 0.0268
_diffrn_reflns_av_sigmaI/netI 0.0432
_diffrn_reflns_limit_h_max 16
_diffrn_reflns_limit_h_min -1
_diffrn_reflns_limit_k_max 18
_diffrn_reflns_limit_k_min -1
_diffrn_reflns_limit_l_max 12
_diffrn_reflns_limit_l_min -1
_diffrn_reflns_number 2784
_diffrn_reflns_theta_full 25.00
_diffrn_reflns_theta_max 25.00
_diffrn_reflns_theta_min 1.93
_diffrn_standards_interval_count 97
_diffrn_standards_number 3
_exptl_absorpt_coefficient_mu 13.412
_exptl_absorpt_correction_T_max 0.9869
_exptl_absorpt_correction_T_min 0.8955
_exptl_absorpt_correction_type empirical
_exptl_crystal_colour colorless
_exptl_crystal_density_diffrn 2.479
_exptl_crystal_density_method 'not measured'
_exptl_crystal_description plate
_exptl_crystal_F_000 1600
_exptl_crystal_size_max 0.7
_exptl_crystal_size_mid 0.2
_exptl_crystal_size_min 0.2
_refine_diff_density_max 1.001
_refine_diff_density_min -1.121
_refine_diff_density_rms 0.153
_refine_ls_abs_structure_details 'Flack H D (1983), Acta Cryst. A39, 876-881'
_refine_ls_abs_structure_Flack -0.023(19)
_refine_ls_extinction_coef 0.00018(3)
_refine_ls_extinction_expression Fc^*^=kFc[1+0.001xFc^2^\l^3^/sin(2\q)]^-1/4^
_refine_ls_extinction_method SHELXL
_refine_ls_goodness_of_fit_ref 1.084
_refine_ls_hydrogen_treatment constr
_refine_ls_matrix_type full
_refine_ls_number_parameters 308
_refine_ls_number_reflns 2406
_refine_ls_number_restraints 1
_refine_ls_restrained_S_all 1.084
_refine_ls_R_factor_all 0.0551
_refine_ls_R_factor_gt 0.0333
_refine_ls_shift/su_max 0.001
_refine_ls_shift/su_mean 0.000
_refine_ls_structure_factor_coef Fsqd
_refine_ls_weighting_details 'calc w=1/[\s^2^(Fo^2^)+(0.0218P)^2^+6.3902P] where P=(Fo^2^+2Fc^2^)/3'
_refine_ls_weighting_scheme calc
_refine_ls_wR_factor_gt 0.0651
_refine_ls_wR_factor_ref 0.0732
_reflns_number_gt 1865
_reflns_number_total 2406
_reflns_threshold_expression >2sigma(I)
_cod_data_source_file b703727a.txt
_cod_data_source_block 3a
_cod_depositor_comments
;
The following automatic conversions were performed:
'_symmetry_cell_setting' value 'Orthorhombic' changed to 'orthorhombic'
according to '/home/saulius/struct/CIF-dictionaries/cif_core.dic'
dictionary named 'cif_core.dic' version 2.4.1 from 2010-06-29.

Automatic conversion script
Id: cif_fix_enum 1527 2010-12-29 10:47:43Z saulius 
;
_cod_original_sg_symbol_H-M Pna2(1)
_cod_database_code 7005640

loop_
_symmetry_equiv_pos_as_xyz
'x, y, z'
'-x, -y, z+1/2'
'x+1/2, -y+1/2, z'
'-x+1/2, y+1/2, z+1/2'

loop_
_atom_site_label
_atom_site_type_symbol
_atom_site_fract_x
_atom_site_fract_y
_atom_site_fract_z
_atom_site_U_iso_or_equiv
_atom_site_adp_type
_atom_site_occupancy
_atom_site_symmetry_multiplicity
_atom_site_calc_flag
_atom_site_refinement_flags
_atom_site_disorder_assembly
_atom_site_disorder_group
Hg1 Hg 0.26717(4) 0.94594(3) 0.04323(5) 0.0525(2) Uani 1 1 d . . .
Hg2 Hg 0.26753(4) 1.15837(3) 0.12967(7) 0.0516(2) Uani 1 1 d . . .
Cl1 Cl 0.4041(3) 0.9732(3) -0.0682(7) 0.0762(17) Uani 1 1 d . . .
Cl2 Cl 0.4117(3) 1.1334(3) 0.2234(8) 0.0815(18) Uani 1 1 d . . .
N1 N 0.2053(9) 0.7794(7) 0.116(2) 0.063(4) Uani 1 1 d . . .
N2 N 0.1259(10) 0.7945(10) 0.3145(19) 0.058(5) Uani 1 1 d . . .
N3 N 0.1879(9) 0.9105(8) 0.2013(16) 0.045(4) Uani 1 1 d . . .
N4 N 0.1751(10) 1.0484(8) 0.2687(14) 0.047(3) Uani 1 1 d . . .
N5 N 0.1610(12) 1.1869(10) 0.3144(18) 0.055(5) Uani 1 1 d . . .
N6 N 0.0829(10) 1.0889(8) 0.4506(18) 0.058(4) Uani 1 1 d . . .
N7 N 0.1137(9) 1.3108(9) -0.1334(18) 0.057(4) Uani 1 1 d . . .
N8 N 0.2005(10) 1.3261(8) 0.060(2) 0.066(4) Uani 1 1 d . . .
N9 N 0.1768(11) 1.1943(9) -0.0195(19) 0.053(4) Uani 1 1 d . . .
N10 N 0.1620(10) 1.0567(7) -0.0811(13) 0.039(4) Uani 1 1 d . . .
N11 N 0.0663(9) 1.0152(8) -0.2635(16) 0.049(3) Uani 1 1 d . . .
N12 N 0.1572(12) 0.9165(11) -0.1374(16) 0.050(5) Uani 1 1 d . . .
C1 C 0.1703(11) 0.8228(10) 0.213(2) 0.047(5) Uani 1 1 d . . .
C2 C 0.1902(12) 0.6955(10) 0.126(3) 0.068(5) Uani 1 1 d . . .
H2B H 0.2131 0.6611 0.0603 0.081 Uiso 1 1 calc R . .
C3 C 0.1460(13) 0.6589(12) 0.220(3) 0.074(8) Uani 1 1 d . . .
H3A H 0.1370 0.6005 0.2219 0.089 Uiso 1 1 calc R . .
C4 C 0.1123(11) 0.7115(11) 0.320(2) 0.055(6) Uani 1 1 d . . .
H4A H 0.0804 0.6879 0.3893 0.065 Uiso 1 1 calc R . .
C5 C 0.1550(13) 0.9672(11) 0.285(2) 0.049(5) Uani 1 1 d . . .
H5A H 0.1186 0.9499 0.3550 0.059 Uiso 1 1 calc R . .
C6 C 0.1378(13) 1.1066(13) 0.351(2) 0.050(5) Uani 1 1 d . . .
C7 C 0.0466(13) 1.1512(11) 0.515(2) 0.068(6) Uani 1 1 d . . .
H7B H 0.0082 1.1396 0.5850 0.081 Uiso 1 1 calc R . .
C8 C 0.0640(12) 1.2365(11) 0.480(2) 0.067(6) Uani 1 1 d . . .
H8B H 0.0360 1.2810 0.5244 0.081 Uiso 1 1 calc R . .
C9 C 0.1227(12) 1.2510(12) 0.381(2) 0.065(6) Uani 1 1 d . . .
H9A H 0.1369 1.3065 0.3579 0.078 Uiso 1 1 calc R . .
C10 C 0.1616(11) 1.2816(10) -0.0326(19) 0.044(4) Uani 1 1 d . . .
C11 C 0.1030(14) 1.3949(12) -0.136(3) 0.077(7) Uani 1 1 d . . .
H11B H 0.0711 1.4194 -0.2045 0.092 Uiso 1 1 calc R . .
C12 C 0.1375(14) 1.4464(10) -0.041(3) 0.077(8) Uani 1 1 d . . .
H12A H 0.1281 1.5047 -0.0435 0.092 Uiso 1 1 calc R . .
C13 C 0.1860(12) 1.4101(9) 0.058(3) 0.069(6) Uani 1 1 d . . .
H13A H 0.2091 1.4438 0.1248 0.083 Uiso 1 1 calc R . .
C14 C 0.1407(13) 1.1372(11) -0.097(2) 0.047(5) Uani 1 1 d . . .
H14A H 0.1002 1.1535 -0.1627 0.056 Uiso 1 1 calc R . .
C15 C 0.1243(11) 0.9964(10) -0.1686(19) 0.036(4) Uani 1 1 d . . .
C16 C 0.0402(11) 0.9496(8) -0.338(2) 0.052(5) Uani 1 1 d . . .
H16A H 0.0011 0.9599 -0.4083 0.063 Uiso 1 1 calc R . .
C17 C 0.0690(11) 0.8690(9) -0.315(2) 0.058(5) Uani 1 1 d . . .
H17A H 0.0504 0.8245 -0.3680 0.069 Uiso 1 1 calc R . .
C18 C 0.1259(12) 0.8552(11) -0.211(2) 0.055(5) Uani 1 1 d . . .
H18A H 0.1434 0.7998 -0.1923 0.066 Uiso 1 1 calc R . .

loop_
_atom_site_aniso_label
_atom_site_aniso_U_11
_atom_site_aniso_U_22
_atom_site_aniso_U_33
_atom_site_aniso_U_23
_atom_site_aniso_U_13
_atom_site_aniso_U_12
Hg1 0.0590(3) 0.0366(3) 0.0620(5) -0.0019(4) 0.0070(11) -0.0004(3)
Hg2 0.0591(3) 0.0374(3) 0.0583(4) -0.0026(4) -0.0080(11) -0.0007(3)
Cl1 0.064(3) 0.050(2) 0.114(5) -0.003(3) 0.026(3) -0.007(2)
Cl2 0.069(3) 0.054(3) 0.122(5) -0.002(4) -0.029(4) 0.003(2)
N1 0.073(9) 0.030(6) 0.087(13) -0.012(9) 0.002(10) 0.003(6)
N2 0.056(9) 0.061(11) 0.057(13) 0.002(10) 0.003(9) 0.008(8)
N3 0.048(8) 0.035(7) 0.053(10) 0.000(7) 0.001(8) -0.003(6)
N4 0.050(8) 0.039(8) 0.053(9) -0.008(9) 0.001(7) -0.005(6)
N5 0.067(11) 0.031(8) 0.069(14) -0.003(9) 0.001(10) -0.006(8)
N6 0.067(9) 0.040(7) 0.067(12) -0.016(9) 0.007(9) 0.012(7)
N7 0.054(8) 0.044(8) 0.074(12) 0.002(8) -0.010(9) 0.012(7)
N8 0.079(9) 0.039(7) 0.079(12) 0.001(10) -0.005(11) -0.007(7)
N9 0.050(9) 0.037(8) 0.071(12) -0.011(9) -0.009(9) -0.006(7)
N10 0.054(8) 0.037(8) 0.026(8) 0.000(9) -0.013(6) 0.003(6)
N11 0.054(8) 0.050(7) 0.042(9) 0.009(7) -0.005(7) 0.000(7)
N12 0.067(11) 0.045(8) 0.038(11) -0.012(9) 0.015(9) 0.006(9)
C1 0.030(8) 0.036(9) 0.074(16) -0.004(11) -0.020(10) 0.005(7)
C2 0.077(12) 0.041(9) 0.085(15) 0.008(14) 0.006(16) -0.005(8)
C3 0.064(12) 0.052(11) 0.11(2) 0.019(14) -0.008(16) 0.006(10)
C4 0.045(11) 0.052(11) 0.067(16) 0.031(11) -0.011(10) -0.007(8)
C5 0.040(11) 0.049(11) 0.058(14) -0.004(12) 0.001(9) 0.007(9)
C6 0.048(11) 0.067(13) 0.035(13) 0.003(11) -0.004(10) -0.013(10)
C7 0.084(13) 0.067(12) 0.053(16) 0.001(10) 0.000(12) -0.004(10)
C8 0.068(12) 0.064(12) 0.069(15) -0.039(12) 0.009(12) 0.013(10)
C9 0.070(13) 0.037(10) 0.089(17) -0.009(12) -0.002(12) 0.001(10)
C10 0.039(9) 0.049(10) 0.044(12) 0.006(10) 0.003(9) 0.001(7)
C11 0.072(14) 0.055(12) 0.10(2) -0.001(14) 0.001(14) 0.002(10)
C12 0.089(14) 0.029(9) 0.11(2) 0.019(12) 0.007(18) 0.022(9)
C13 0.089(12) 0.021(7) 0.098(16) 0.002(13) 0.006(17) 0.011(8)
C14 0.044(10) 0.042(9) 0.055(14) 0.006(12) -0.003(10) 0.005(8)
C15 0.044(10) 0.030(8) 0.035(12) -0.007(8) 0.016(9) -0.010(7)
C16 0.059(10) 0.050(9) 0.048(13) 0.002(9) -0.009(11) -0.007(7)
C17 0.071(11) 0.038(9) 0.064(14) -0.006(9) 0.017(11) 0.001(8)
C18 0.065(12) 0.052(11) 0.049(13) 0.002(11) -0.001(10) 0.016(10)

loop_
_atom_type_symbol
_atom_type_description
_atom_type_scat_dispersion_real
_atom_type_scat_dispersion_imag
_atom_type_scat_source
C C 0.0033 0.0016 'International Tables Vol C Tables 4.2.6.8 and 6.1.1.4'
H H 0.0000 0.0000 'International Tables Vol C Tables 4.2.6.8 and 6.1.1.4'
N N 0.0061 0.0033 'International Tables Vol C Tables 4.2.6.8 and 6.1.1.4'
Cl Cl 0.1484 0.1585 'International Tables Vol C Tables 4.2.6.8 and 6.1.1.4'
Hg Hg -2.3894 9.2266 'International Tables Vol C Tables 4.2.6.8 and 6.1.1.4'

loop_
_geom_angle_atom_site_label_1
_geom_angle_atom_site_label_2
_geom_angle_atom_site_label_3
_geom_angle
_geom_angle_site_symmetry_1
_geom_angle_site_symmetry_3
_geom_angle_publ_flag
N3 Hg1 Cl1 155.4(4) . . ?
N3 Hg1 N12 101.7(5) . . ?
Cl1 Hg1 N12 101.0(4) . . ?
N3 Hg1 N10 104.9(5) . . ?
Cl1 Hg1 N10 96.4(3) . . ?
N12 Hg1 N10 52.9(5) . . ?
N3 Hg1 Hg2 93.2(4) . . ?
Cl1 Hg1 Hg2 87.03(12) . . ?
N12 Hg1 Hg2 112.1(4) . . ?
N10 Hg1 Hg2 59.2(3) . . ?
N9 Hg2 Cl2 155.1(5) . . ?
N9 Hg2 N5 98.3(5) . . ?
Cl2 Hg2 N5 104.5(5) . . ?
N9 Hg2 N4 106.0(5) . . ?
Cl2 Hg2 N4 95.9(3) . . ?
N5 Hg2 N4 52.2(4) . . ?
N9 Hg2 Hg1 94.0(4) . . ?
Cl2 Hg2 Hg1 86.86(12) . . ?
N5 Hg2 Hg1 111.9(4) . . ?
N4 Hg2 Hg1 60.0(3) . . ?
C1 N1 C2 113(2) . . ?
C1 N2 C4 116.3(18) . . ?
C5 N3 C1 122.4(19) . . ?
C5 N3 Hg1 122.0(13) . . ?
C1 N3 Hg1 115.6(13) . . ?
C5 N4 C6 119.0(17) . . ?
C5 N4 Hg2 145.5(13) . . ?
C6 N4 Hg2 95.5(10) . . ?
C9 N5 C6 117.2(19) . . ?
C9 N5 Hg2 141.5(14) . . ?
C6 N5 Hg2 101.3(13) . . ?
C7 N6 C6 118.4(17) . . ?
C10 N7 C11 114.6(18) . . ?
C10 N8 C13 117(2) . . ?
C14 N9 C10 124(2) . . ?
C14 N9 Hg2 120.5(13) . . ?
C10 N9 Hg2 115.7(13) . . ?
C14 N10 C15 118.7(16) . . ?
C14 N10 Hg1 146.2(12) . . ?
C15 N10 Hg1 94.8(9) . . ?
C15 N11 C16 115.5(14) . . ?
C18 N12 C15 114.8(17) . . ?
C18 N12 Hg1 142.4(13) . . ?
C15 N12 Hg1 102.7(12) . . ?
N2 C1 N1 128.5(15) . . ?
N2 C1 N3 119.5(19) . . ?
N1 C1 N3 112.0(18) . . ?
C3 C2 N1 125(3) . . ?
C2 C3 C4 117.1(19) . . ?
N2 C4 C3 120.1(19) . . ?
N4 C5 N3 119(2) . . ?
N6 C6 N4 125.3(17) . . ?
N6 C6 N5 123.9(19) . . ?
N4 C6 N5 110.8(18) . . ?
N6 C7 C8 121(2) . . ?
C9 C8 C7 117.7(18) . . ?
N5 C9 C8 121.3(18) . . ?
N8 C10 N7 127.3(16) . . ?
N8 C10 N9 112.9(17) . . ?
N7 C10 N9 119.8(18) . . ?
N7 C11 C12 122(2) . . ?
C13 C12 C11 118.4(17) . . ?
N8 C13 C12 120(3) . . ?
N9 C14 N10 120(2) . . ?
N11 C15 N12 126.3(16) . . ?
N11 C15 N10 124.2(14) . . ?
N12 C15 N10 109.4(17) . . ?
N11 C16 C17 122.3(18) . . ?
C16 C17 C18 118.0(18) . . ?
N12 C18 C17 123.0(17) . . ?

loop_
_geom_bond_atom_site_label_1
_geom_bond_atom_site_label_2
_geom_bond_distance
_geom_bond_site_symmetry_2
_geom_bond_publ_flag
Hg1 N3 2.068(16) . ?
Hg1 Cl1 2.308(5) . ?
Hg1 N12 2.487(18) . ?
Hg1 N10 2.639(13) . ?
Hg1 Hg2 3.4689(9) . ?
Hg2 N9 2.095(18) . ?
Hg2 Cl2 2.307(5) . ?
Hg2 N5 2.486(18) . ?
Hg2 N4 2.613(13) . ?
N1 C1 1.32(3) . ?
N1 C2 1.344(19) . ?
N2 C1 1.30(3) . ?
N2 C4 1.32(2) . ?
N3 C5 1.33(2) . ?
N3 C1 1.41(2) . ?
N4 C5 1.32(2) . ?
N4 C6 1.36(2) . ?
N5 C9 1.34(2) . ?
N5 C6 1.36(2) . ?
N6 C7 1.29(2) . ?
N6 C6 1.32(2) . ?
N7 C10 1.33(2) . ?
N7 C11 1.34(2) . ?
N8 C10 1.32(2) . ?
N8 C13 1.341(18) . ?
N9 C14 1.31(3) . ?
N9 C10 1.40(2) . ?
N10 C14 1.315(18) . ?
N10 C15 1.42(2) . ?
N11 C15 1.32(2) . ?
N11 C16 1.34(2) . ?
N12 C18 1.31(2) . ?
N12 C15 1.38(2) . ?
C2 C3 1.30(4) . ?
C3 C4 1.41(3) . ?
C7 C8 1.42(2) . ?
C8 C9 1.35(3) . ?
C11 C12 1.37(4) . ?
C12 C13 1.36(4) . ?
C16 C17 1.358(19) . ?
C17 C18 1.36(3) . ?
